data_4126392
loop_
_publ_author_name
'Wang, Yuwen'
'Kostenko, Arseni'
'Yao, Shenglai'
'Driess, Matthias'

_publ_section_title
;
 Divalent Silicon-Assisted Activation of Dihydrogen in a
 Bis(N-heterocyclic silylene)xanthene Nickel(0) Complex for Efficient
 Catalytic Hydrogenation of Olefins.
;
_journal_name_full 'Journal of the American Chemical Society'
_journal_paper_doi 10.1021/jacs.7b07167
_journal_year 2017
_chemical_formula_sum 'C48 H69 N4 Ni O P Si2'
_chemical_formula_weight 863.93
_chemical_name_systematic
;
 ?
;
_space_group_IT_number 14
_symmetry_cell_setting monoclinic
_symmetry_space_group_name_Hall '-P 2ybc'
_symmetry_space_group_name_H-M 'P 1 21/c 1'
_atom_sites_solution_hydrogens geom
_atom_sites_solution_primary direct
_atom_sites_solution_secondary difmap
_audit_creation_method 'CrysAlisPro 1.171.38.43c (Rigaku OD, 2015)'
_cell_angle_alpha 90.00
_cell_angle_beta 104.0450(10)
_cell_angle_gamma 90.00
_cell_formula_units_Z 4
_cell_length_a 22.8370(3)
_cell_length_b 9.79030(10)
_cell_length_c 22.3703(3)
_cell_measurement_reflns_used 13137
_cell_measurement_temperature 150(2)
_cell_measurement_theta_max 73.4370
_cell_measurement_theta_min 3.9810
_cell_volume 4852.06(11)
_computing_cell_refinement 'CrysAlisPro 1.171.38.43c (Rigaku OD, 2015)'
_computing_data_collection 'CrysAlisPro 1.171.38.43c (Rigaku OD, 2015)'
_computing_data_reduction 'CrysAlisPro 1.171.38.43c (Rigaku OD, 2015)'
_computing_structure_refinement 'SHELXL-97 (Sheldrick, 1997)'
_computing_structure_solution 'SHELXS-97 (Sheldrick, 1990)'
_diffrn_ambient_temperature 150(2)
_diffrn_measured_fraction_theta_full 0.997
_diffrn_measured_fraction_theta_max 0.997
_diffrn_measurement_device 'four-circle diffractometer'
_diffrn_measurement_device_type 'SuperNova, Single source at offset, Atlas'
_diffrn_radiation_monochromator mirror
_diffrn_radiation_source 'fine-focus sealed tube'
_diffrn_radiation_type CuK\a
_diffrn_radiation_wavelength 1.54184
_diffrn_reflns_av_R_equivalents 0.0361
_diffrn_reflns_av_sigmaI/netI 0.0307
_diffrn_reflns_limit_h_max 24
_diffrn_reflns_limit_h_min -27
_diffrn_reflns_limit_k_max 11
_diffrn_reflns_limit_k_min -8
_diffrn_reflns_limit_l_max 26
_diffrn_reflns_limit_l_min -26
_diffrn_reflns_number 32692
_diffrn_reflns_theta_full 67.50
_diffrn_reflns_theta_max 67.50
_diffrn_reflns_theta_min 3.99
_exptl_absorpt_coefficient_mu 1.644
_exptl_absorpt_correction_T_max 1.00000
_exptl_absorpt_correction_T_min 0.16805
_exptl_absorpt_correction_type multi-scan
_exptl_absorpt_process_details
;
CrysAlisPro 1.171.38.43c (Rigaku Oxford Diffraction, 2015)
Empirical absorption correction using spherical harmonics,
 implemented in SCALE3 ABSPACK scaling algorithm.
;
_exptl_crystal_colour Orange
_exptl_crystal_density_diffrn 1.183
_exptl_crystal_density_method 'not measured'
_exptl_crystal_description rod
_exptl_crystal_F_000 1856
_exptl_crystal_size_max 0.24
_exptl_crystal_size_mid 0.11
_exptl_crystal_size_min 0.04
_refine_diff_density_max 0.521
_refine_diff_density_min -0.542
_refine_diff_density_rms 0.053
_refine_ls_extinction_method none
_refine_ls_goodness_of_fit_ref 1.044
_refine_ls_hydrogen_treatment mixed
_refine_ls_matrix_type full
_refine_ls_number_parameters 564
_refine_ls_number_reflns 8738
_refine_ls_number_restraints 0
_refine_ls_restrained_S_all 1.044
_refine_ls_R_factor_all 0.0617
_refine_ls_R_factor_gt 0.0492
_refine_ls_shift/su_max 0.000
_refine_ls_shift/su_mean 0.000
_refine_ls_structure_factor_coef Fsqd
_refine_ls_weighting_details 'calc w=1/[\s^2^(Fo^2^)+(0.0693P)^2^+3.3196P] where P=(Fo^2^+2Fc^2^)/3'
_refine_ls_weighting_scheme calc
_refine_ls_wR_factor_gt 0.1301
_refine_ls_wR_factor_ref 0.1399
_reflns_number_gt 7104
_reflns_number_total 8738
_reflns_threshold_expression >2sigma(I)
_cod_data_source_file ja7b07167_si_002.cif
_cod_data_source_block Dihydrido-Ni-complex-5
_cod_original_cell_volume 4852.05(10)
_cod_original_sg_symbol_H-M P21/c
_cod_database_code 4126392

loop_
_symmetry_equiv_pos_as_xyz
'x, y, z'
'-x, y+1/2, -z+1/2'
'-x, -y, -z'
'x, -y-1/2, z-1/2'

loop_
_atom_site_label
_atom_site_type_symbol
_atom_site_fract_x
_atom_site_fract_y
_atom_site_fract_z
_atom_site_U_iso_or_equiv
_atom_site_adp_type
_atom_site_occupancy
_atom_site_symmetry_multiplicity
_atom_site_calc_flag
_atom_site_refinement_flags
_atom_site_disorder_assembly
_atom_site_disorder_group
Ni1 Ni 0.229731(18) 0.23972(4) 0.26569(2) 0.03772(13) Uani 1 1 d . . .
P1 P 0.17985(3) 0.10269(8) 0.30783(4) 0.0529(2) Uani 1 1 d . . .
O1 O 0.28934(8) 0.51125(18) 0.21834(7) 0.0379(4) Uani 1 1 d . . .
N1 N 0.32726(11) 0.3925(2) 0.39819(10) 0.0434(5) Uani 1 1 d . A .
C1 C 0.35140(12) 0.5015(3) 0.23961(12) 0.0401(6) Uani 1 1 d . . .
Si2 Si 0.18352(3) 0.32088(7) 0.17773(3) 0.03407(16) Uani 1 1 d . . .
N2 N 0.37011(10) 0.2066(2) 0.38354(10) 0.0389(5) Uani 1 1 d . . .
C2 C 0.37280(12) 0.4128(3) 0.28862(12) 0.0444(6) Uani 1 1 d . . .
Si1 Si 0.31667(3) 0.30567(7) 0.32091(3) 0.03669(17) Uani 1 1 d . . .
N3 N 0.12722(9) 0.2223(2) 0.11696(10) 0.0371(5) Uani 1 1 d . . .
C3 C 0.43567(14) 0.4074(4) 0.30964(15) 0.0583(8) Uani 1 1 d . . .
H27 H 0.4531 0.3499 0.3435 0.070 Uiso 1 1 calc R . .
N4 N 0.10569(9) 0.4006(2) 0.16205(9) 0.0352(5) Uani 1 1 d . . .
C4 C 0.47298(14) 0.4840(4) 0.28228(16) 0.0643(9) Uani 1 1 d . . .
H32 H 0.5155 0.4777 0.2974 0.077 Uiso 1 1 calc R . .
C5 C 0.44918(14) 0.5694(4) 0.23336(15) 0.0579(8) Uani 1 1 d . . .
H30 H 0.4754 0.6203 0.2147 0.070 Uiso 1 1 calc R . .
C6 C 0.38710(13) 0.5812(3) 0.21128(13) 0.0449(6) Uani 1 1 d . . .
C7 C 0.35507(13) 0.6774(3) 0.15995(13) 0.0459(6) Uani 1 1 d . . .
C8 C 0.30036(11) 0.6009(3) 0.12277(12) 0.0381(6) Uani 1 1 d . . .
C9 C 0.26882(11) 0.5183(3) 0.15486(11) 0.0340(5) Uani 1 1 d . . .
C10 C 0.21828(11) 0.4413(3) 0.12826(11) 0.0364(5) Uani 1 1 d . . .
C11 C 0.19781(12) 0.4538(3) 0.06426(12) 0.0438(6) Uani 1 1 d . . .
H24 H 0.1625 0.4060 0.0436 0.053 Uiso 1 1 calc R . .
C12 C 0.22800(13) 0.5344(3) 0.03038(12) 0.0466(6) Uani 1 1 d . . .
H23 H 0.2135 0.5400 -0.0131 0.056 Uiso 1 1 calc R . .
C13 C 0.27890(12) 0.6064(3) 0.05927(12) 0.0434(6) Uani 1 1 d . . .
H11 H 0.2994 0.6602 0.0355 0.052 Uiso 1 1 calc R . .
C14 C 0.33331(17) 0.8040(3) 0.18887(16) 0.0624(9) Uani 1 1 d . . .
H34A H 0.3115 0.8647 0.1562 0.094 Uiso 1 1 calc R . .
H34B H 0.3682 0.8524 0.2142 0.094 Uiso 1 1 calc R . .
H34C H 0.3064 0.7756 0.2147 0.094 Uiso 1 1 calc R . .
C15 C 0.39659(14) 0.7235(4) 0.11921(15) 0.0599(8) Uani 1 1 d . . .
H37A H 0.4084 0.6441 0.0982 0.090 Uiso 1 1 calc R . .
H37B H 0.4327 0.7667 0.1449 0.090 Uiso 1 1 calc R . .
H37C H 0.3752 0.7892 0.0886 0.090 Uiso 1 1 calc R . .
C16 C 0.08167(11) 0.3019(3) 0.12348(11) 0.0339(5) Uani 1 1 d . . .
C17 C 0.01590(11) 0.2816(3) 0.09558(11) 0.0363(5) Uani 1 1 d . . .
C18 C -0.01933(12) 0.2154(3) 0.12906(13) 0.0448(6) Uani 1 1 d . . .
H9 H -0.0012 0.1797 0.1687 0.054 Uiso 1 1 calc R . .
C19 C -0.08087(13) 0.2012(3) 0.10490(15) 0.0507(7) Uani 1 1 d . . .
H8 H -0.1047 0.1546 0.1278 0.061 Uiso 1 1 calc R . .
C20 C -0.10761(12) 0.2544(3) 0.04791(14) 0.0479(7) Uani 1 1 d . . .
H21 H -0.1499 0.2453 0.0317 0.058 Uiso 1 1 calc R . .
C21 C -0.07296(12) 0.3209(3) 0.01444(13) 0.0456(6) Uani 1 1 d . . .
H20 H -0.0915 0.3581 -0.0248 0.055 Uiso 1 1 calc R . .
C22 C -0.01117(12) 0.3337(3) 0.03780(12) 0.0407(6) Uani 1 1 d . . .
H13 H 0.0126 0.3783 0.0142 0.049 Uiso 1 1 calc R . .
C23 C 0.07887(12) 0.5143(3) 0.18946(12) 0.0425(6) Uani 1 1 d . . .
C24 C 0.06115(15) 0.4624(4) 0.24719(13) 0.0587(8) Uani 1 1 d . . .
H35A H 0.0289 0.3943 0.2354 0.088 Uiso 1 1 calc R . .
H35B H 0.0468 0.5390 0.2680 0.088 Uiso 1 1 calc R . .
H35C H 0.0963 0.4205 0.2751 0.088 Uiso 1 1 calc R . .
C25 C 0.12801(16) 0.6227(3) 0.20695(19) 0.0675(10) Uani 1 1 d . . .
H41A H 0.1631 0.5840 0.2362 0.101 Uiso 1 1 calc R . .
H41B H 0.1126 0.7007 0.2260 0.101 Uiso 1 1 calc R . .
H41C H 0.1399 0.6532 0.1699 0.101 Uiso 1 1 calc R . .
C26 C 0.02452(14) 0.5789(3) 0.14495(14) 0.0523(7) Uani 1 1 d . . .
H33A H 0.0355 0.6041 0.1067 0.079 Uiso 1 1 calc R . .
H33B H 0.0120 0.6607 0.1638 0.079 Uiso 1 1 calc R . .
H33C H -0.0089 0.5132 0.1357 0.079 Uiso 1 1 calc R . .
C27 C 0.12665(13) 0.0967(3) 0.07950(13) 0.0454(6) Uani 1 1 d . . .
C28 C 0.19146(19) 0.0527(5) 0.0892(3) 0.116(2) Uani 1 1 d . . .
H51A H 0.2152 0.1279 0.0782 0.175 Uiso 1 1 calc R . .
H51B H 0.1938 -0.0266 0.0632 0.175 Uiso 1 1 calc R . .
H51C H 0.2076 0.0283 0.1326 0.175 Uiso 1 1 calc R . .
C29 C 0.0909(3) -0.0147(4) 0.0994(3) 0.119(2) Uani 1 1 d . . .
H56A H 0.1104 -0.0418 0.1417 0.178 Uiso 1 1 calc R . .
H56B H 0.0889 -0.0934 0.0719 0.178 Uiso 1 1 calc R . .
H56C H 0.0500 0.0181 0.0976 0.178 Uiso 1 1 calc R . .
C30 C 0.1018(2) 0.1238(4) 0.01205(16) 0.0894(15) Uani 1 1 d . . .
H46A H 0.0584 0.1424 0.0042 0.134 Uiso 1 1 calc R . .
H46B H 0.1084 0.0437 -0.0117 0.134 Uiso 1 1 calc R . .
H46C H 0.1222 0.2031 -0.0003 0.134 Uiso 1 1 calc R . .
C31 C 0.36233(11) 0.2931(3) 0.42687(12) 0.0371(5) Uani 1 1 d . . .
C32 C 0.38695(13) 0.2801(3) 0.49487(12) 0.0432(6) Uani 1 1 d . . .
C33 C 0.34990(18) 0.2313(4) 0.53102(15) 0.0645(9) Uani 1 1 d . . .
H38 H 0.3098 0.2037 0.5122 0.077 Uiso 1 1 calc R . .
C34 C 0.3711(3) 0.2228(4) 0.59406(17) 0.0901(15) Uani 1 1 d . . .
H42 H 0.3451 0.1918 0.6186 0.108 Uiso 1 1 calc R . .
C35 C 0.4293(3) 0.2589(4) 0.62142(17) 0.0883(14) Uani 1 1 d . . .
H45 H 0.4439 0.2509 0.6648 0.106 Uiso 1 1 calc R . .
C36 C 0.4669(2) 0.3070(5) 0.58630(17) 0.0806(12) Uani 1 1 d . . .
H40 H 0.5073 0.3323 0.6054 0.097 Uiso 1 1 calc R . .
C37 C 0.44534(15) 0.3183(3) 0.52242(14) 0.0555(8) Uani 1 1 d . . .
H31 H 0.4709 0.3522 0.4980 0.067 Uiso 1 1 calc R . .
C38 C 0.39958(14) 0.0703(3) 0.39070(14) 0.0496(7) Uani 1 1 d . . .
C39 C 0.3876(2) 0.0095(4) 0.32666(18) 0.0931(16) Uani 1 1 d . . .
H43A H 0.3439 0.0042 0.3091 0.140 Uiso 1 1 calc R . .
H43B H 0.4050 -0.0824 0.3289 0.140 Uiso 1 1 calc R . .
H43C H 0.4060 0.0673 0.3005 0.140 Uiso 1 1 calc R . .
C40 C 0.3743(2) -0.0229(4) 0.4330(2) 0.0833(12) Uani 1 1 d . . .
H44A H 0.3853 0.0132 0.4751 0.125 Uiso 1 1 calc R . .
H44B H 0.3910 -0.1149 0.4324 0.125 Uiso 1 1 calc R . .
H44C H 0.3302 -0.0268 0.4186 0.125 Uiso 1 1 calc R . .
C41 C 0.46732(15) 0.0843(4) 0.41669(18) 0.0654(9) Uani 1 1 d . . .
H39A H 0.4838 0.1475 0.3910 0.098 Uiso 1 1 calc R . .
H39B H 0.4865 -0.0053 0.4169 0.098 Uiso 1 1 calc R . .
H39C H 0.4753 0.1197 0.4589 0.098 Uiso 1 1 calc R . .
C42 C 0.30761(15) 0.5210(3) 0.42082(16) 0.0557(8) Uani 1 1 d . . .
C46 C 0.1694(3) 0.1529(6) 0.38366(18) 0.119(2) Uani 1 1 d . . .
H47A H 0.1439 0.0855 0.3976 0.178 Uiso 1 1 calc R . .
H47B H 0.1500 0.2428 0.3806 0.178 Uiso 1 1 calc R . .
H47C H 0.2088 0.1572 0.4133 0.178 Uiso 1 1 calc R . .
C47 C 0.10097(14) 0.0661(4) 0.27193(15) 0.0653(9) Uani 1 1 d . . .
H36A H 0.0974 0.0313 0.2301 0.098 Uiso 1 1 calc R . .
H36B H 0.0772 0.1500 0.2701 0.098 Uiso 1 1 calc R . .
H36C H 0.0859 -0.0027 0.2963 0.098 Uiso 1 1 calc R . .
C48 C 0.2045(2) -0.0732(5) 0.3227(4) 0.156(3) Uani 1 1 d . . .
H48A H 0.1731 -0.1254 0.3358 0.234 Uiso 1 1 calc R . .
H48B H 0.2419 -0.0755 0.3553 0.234 Uiso 1 1 calc R . .
H48C H 0.2117 -0.1135 0.2850 0.234 Uiso 1 1 calc R . .
H5 H 0.2600 0.1873 0.2144 0.22(3) Uiso 1 1 d R . .
H1 H 0.2171 0.4034 0.2608 0.135(19) Uiso 1 1 d R . .
C43A C 0.2769(6) 0.5019(9) 0.4783(8) 0.086(5) Uani 0.482(14) 1 d P A 1
H43D H 0.3081 0.4779 0.5153 0.128 Uiso 0.482(14) 1 calc PR A 1
H43E H 0.2468 0.4289 0.4689 0.128 Uiso 0.482(14) 1 calc PR A 1
H43F H 0.2574 0.5875 0.4854 0.128 Uiso 0.482(14) 1 calc PR A 1
C43B C 0.2450(5) 0.4930(10) 0.4277(7) 0.087(4) Uani 0.518(14) 1 d P A 2
H43G H 0.2468 0.4267 0.4610 0.131 Uiso 0.518(14) 1 calc PR A 2
H43H H 0.2204 0.4558 0.3891 0.131 Uiso 0.518(14) 1 calc PR A 2
H43I H 0.2269 0.5781 0.4377 0.131 Uiso 0.518(14) 1 calc PR A 2
C45A C 0.2665(11) 0.5945(18) 0.3726(8) 0.146(10) Uani 0.482(14) 1 d P A 1
H45A H 0.2572 0.6833 0.3884 0.218 Uiso 0.482(14) 1 calc PR A 1
H45B H 0.2292 0.5418 0.3587 0.218 Uiso 0.482(14) 1 calc PR A 1
H45C H 0.2852 0.6085 0.3380 0.218 Uiso 0.482(14) 1 calc PR A 1
C44B C 0.3501(7) 0.5826(11) 0.4720(4) 0.074(4) Uani 0.518(14) 1 d P A 2
H44D H 0.3498 0.5325 0.5099 0.111 Uiso 0.518(14) 1 calc PR A 2
H44E H 0.3387 0.6779 0.4764 0.111 Uiso 0.518(14) 1 calc PR A 2
H44F H 0.3907 0.5793 0.4646 0.111 Uiso 0.518(14) 1 calc PR A 2
C44A C 0.3656(7) 0.6046(14) 0.4507(8) 0.093(5) Uani 0.482(14) 1 d P A 1
H44G H 0.3540 0.6952 0.4626 0.139 Uiso 0.482(14) 1 calc PR A 1
H44H H 0.3905 0.6146 0.4210 0.139 Uiso 0.482(14) 1 calc PR A 1
H44I H 0.3886 0.5566 0.4874 0.139 Uiso 0.482(14) 1 calc PR A 1
C45B C 0.3008(5) 0.6216(9) 0.3632(5) 0.059(2) Uani 0.518(14) 1 d P A 2
H45D H 0.2848 0.7097 0.3729 0.088 Uiso 0.518(14) 1 calc PR A 2
H45E H 0.2730 0.5815 0.3272 0.088 Uiso 0.518(14) 1 calc PR A 2
H45F H 0.3403 0.6355 0.3544 0.088 Uiso 0.518(14) 1 calc PR A 2

loop_
_atom_site_aniso_label
_atom_site_aniso_U_11
_atom_site_aniso_U_22
_atom_site_aniso_U_33
_atom_site_aniso_U_23
_atom_site_aniso_U_13
_atom_site_aniso_U_12
Ni1 0.0306(2) 0.0408(3) 0.0383(2) 0.00242(19) 0.00163(17) -0.00028(17)
P1 0.0387(4) 0.0526(4) 0.0587(5) 0.0194(4) -0.0054(3) -0.0088(3)
O1 0.0358(9) 0.0441(10) 0.0313(9) 0.0009(7) 0.0032(7) -0.0016(7)
N1 0.0512(13) 0.0329(11) 0.0410(12) -0.0043(9) 0.0010(10) 0.0082(10)
C1 0.0359(13) 0.0438(14) 0.0358(13) -0.0049(11) -0.0004(10) -0.0066(11)
Si2 0.0260(3) 0.0408(4) 0.0335(3) -0.0005(3) 0.0035(3) 0.0021(3)
N2 0.0415(11) 0.0356(11) 0.0349(11) -0.0023(9) 0.0000(9) 0.0061(9)
C2 0.0412(14) 0.0471(15) 0.0380(14) 0.0018(12) -0.0037(11) -0.0086(12)
Si1 0.0352(3) 0.0374(4) 0.0332(3) 0.0006(3) 0.0000(3) -0.0006(3)
N3 0.0312(10) 0.0407(12) 0.0376(11) -0.0053(9) 0.0047(8) 0.0011(9)
C3 0.0438(16) 0.064(2) 0.0555(18) 0.0137(15) -0.0105(13) -0.0117(14)
N4 0.0277(10) 0.0406(11) 0.0359(11) -0.0044(9) 0.0048(8) 0.0029(8)
C4 0.0376(15) 0.077(2) 0.067(2) 0.0158(18) -0.0100(14) -0.0152(15)
C5 0.0444(16) 0.067(2) 0.0552(18) 0.0068(16) -0.0009(13) -0.0186(15)
C6 0.0439(15) 0.0461(15) 0.0403(14) -0.0011(12) 0.0018(11) -0.0113(12)
C7 0.0465(15) 0.0464(15) 0.0406(14) 0.0022(12) 0.0026(12) -0.0095(12)
C8 0.0347(13) 0.0406(14) 0.0377(13) 0.0033(11) 0.0063(10) 0.0023(10)
C9 0.0312(12) 0.0379(13) 0.0315(12) 0.0006(10) 0.0048(9) 0.0058(10)
C10 0.0299(12) 0.0423(14) 0.0351(13) 0.0021(11) 0.0042(10) 0.0061(10)
C11 0.0334(13) 0.0516(16) 0.0410(14) 0.0034(12) -0.0010(11) -0.0009(11)
C12 0.0461(15) 0.0559(17) 0.0340(13) 0.0069(12) 0.0024(11) 0.0020(13)
C13 0.0416(14) 0.0492(16) 0.0388(14) 0.0076(12) 0.0084(11) 0.0015(12)
C14 0.079(2) 0.0433(17) 0.061(2) -0.0054(15) 0.0102(17) -0.0065(16)
C15 0.0487(17) 0.074(2) 0.0528(18) 0.0142(16) 0.0034(14) -0.0206(16)
C16 0.0314(12) 0.0408(13) 0.0284(11) 0.0028(10) 0.0052(9) 0.0008(10)
C17 0.0298(12) 0.0410(14) 0.0355(13) -0.0002(11) 0.0031(10) -0.0008(10)
C18 0.0357(13) 0.0545(16) 0.0411(14) 0.0103(13) 0.0037(11) -0.0031(12)
C19 0.0351(14) 0.0576(18) 0.0584(18) 0.0046(14) 0.0094(13) -0.0063(13)
C20 0.0305(13) 0.0526(17) 0.0543(17) -0.0036(14) -0.0023(12) -0.0028(12)
C21 0.0409(14) 0.0500(16) 0.0393(14) 0.0021(12) -0.0034(11) 0.0030(12)
C22 0.0381(13) 0.0453(15) 0.0361(13) 0.0037(11) 0.0037(11) -0.0001(11)
C23 0.0375(13) 0.0490(15) 0.0400(14) -0.0079(12) 0.0076(11) 0.0094(11)
C24 0.0573(18) 0.080(2) 0.0399(15) -0.0041(15) 0.0135(13) 0.0211(16)
C25 0.059(2) 0.0510(19) 0.091(3) -0.0275(18) 0.0143(18) 0.0001(15)
C26 0.0526(17) 0.0541(17) 0.0498(16) -0.0005(14) 0.0114(13) 0.0190(14)
C27 0.0496(16) 0.0421(15) 0.0434(15) -0.0095(12) 0.0093(12) 0.0013(12)
C28 0.071(3) 0.111(4) 0.147(4) -0.087(4) -0.013(3) 0.037(3)
C29 0.212(6) 0.047(2) 0.136(4) -0.037(3) 0.116(5) -0.041(3)
C30 0.145(4) 0.069(2) 0.048(2) -0.0196(18) 0.010(2) 0.028(3)
C31 0.0376(13) 0.0332(13) 0.0373(13) 0.0000(10) 0.0033(10) -0.0015(10)
C32 0.0541(16) 0.0369(14) 0.0347(13) 0.0001(11) 0.0031(12) -0.0036(12)
C33 0.086(2) 0.061(2) 0.0477(18) -0.0016(15) 0.0188(17) -0.0277(18)
C34 0.152(4) 0.070(2) 0.048(2) 0.0057(18) 0.025(2) -0.041(3)
C35 0.145(4) 0.076(3) 0.0353(18) 0.0078(18) 0.004(2) -0.004(3)
C36 0.085(3) 0.086(3) 0.052(2) -0.016(2) -0.0206(19) 0.003(2)
C37 0.0543(18) 0.064(2) 0.0429(16) -0.0061(14) 0.0013(13) -0.0034(15)
C38 0.0541(17) 0.0380(15) 0.0502(16) -0.0039(12) 0.0002(13) 0.0144(13)
C39 0.119(4) 0.073(3) 0.068(2) -0.028(2) -0.014(2) 0.053(3)
C40 0.090(3) 0.0395(18) 0.125(4) 0.015(2) 0.034(3) 0.0046(18)
C41 0.0517(18) 0.061(2) 0.079(2) 0.0033(18) 0.0080(16) 0.0203(16)
C42 0.067(2) 0.0388(15) 0.065(2) -0.0040(14) 0.0227(16) 0.0113(14)
C46 0.131(4) 0.169(5) 0.049(2) 0.026(3) 0.009(2) -0.081(4)
C47 0.0424(16) 0.096(3) 0.0542(18) 0.0168(18) 0.0043(14) -0.0166(17)
C48 0.057(3) 0.061(3) 0.339(10) 0.075(4) 0.028(4) 0.001(2)
C43A 0.092(7) 0.057(5) 0.132(12) -0.023(6) 0.075(8) -0.005(5)
C43B 0.082(6) 0.088(6) 0.109(9) 0.009(6) 0.058(7) 0.042(5)
C45A 0.21(2) 0.098(12) 0.100(10) -0.013(9) -0.018(13) 0.106(14)
C44B 0.130(11) 0.041(5) 0.044(4) -0.012(3) 0.005(5) 0.020(6)
C44A 0.118(8) 0.045(6) 0.136(13) -0.036(7) 0.070(9) -0.023(5)
C45B 0.086(6) 0.033(3) 0.053(4) -0.001(3) 0.007(4) 0.022(4)

loop_
_atom_type_symbol
_atom_type_description
_atom_type_scat_dispersion_real
_atom_type_scat_dispersion_imag
_atom_type_scat_source
C C 0.0181 0.0091 'International Tables Vol C Tables 4.2.6.8 and 6.1.1.4'
H H 0.0000 0.0000 'International Tables Vol C Tables 4.2.6.8 and 6.1.1.4'
N N 0.0311 0.0180 'International Tables Vol C Tables 4.2.6.8 and 6.1.1.4'
O O 0.0492 0.0322 'International Tables Vol C Tables 4.2.6.8 and 6.1.1.4'
Si Si 0.2541 0.3302 'International Tables Vol C Tables 4.2.6.8 and 6.1.1.4'
P P 0.2955 0.4335 'International Tables Vol C Tables 4.2.6.8 and 6.1.1.4'
Ni Ni -3.0029 0.5091 'International Tables Vol C Tables 4.2.6.8 and 6.1.1.4'

loop_
_geom_angle_atom_site_label_1
_geom_angle_atom_site_label_2
_geom_angle_atom_site_label_3
_geom_angle
P1 Ni1 Si2 116.33(3)
P1 Ni1 Si1 116.83(3)
Si2 Ni1 Si1 126.22(3)
C48 P1 C47 97.1(2)
C48 P1 C46 100.8(3)
C47 P1 C46 97.1(2)
C48 P1 Ni1 120.31(19)
C47 P1 Ni1 120.56(11)
C46 P1 Ni1 116.42(15)
C1 O1 C9 114.78(19)
C31 N1 C42 131.6(2)
C31 N1 Si1 92.33(16)
C42 N1 Si1 136.1(2)
O1 C1 C6 118.0(2)
O1 C1 C2 116.6(2)
C6 C1 C2 125.3(3)
N3 Si2 N4 68.53(9)
N3 Si2 C10 101.74(10)
N4 Si2 C10 98.12(10)
N3 Si2 Ni1 124.50(8)
N4 Si2 Ni1 123.54(7)
C10 Si2 Ni1 125.22(8)
N3 Si2 C16 34.53(9)
N4 Si2 C16 34.14(9)
C10 Si2 C16 104.29(9)
Ni1 Si2 C16 130.34(7)
C31 N2 C38 129.1(2)
C31 N2 Si1 92.11(16)
C38 N2 Si1 137.39(18)
C1 C2 C3 115.1(3)
C1 C2 Si1 119.8(2)
C3 C2 Si1 125.1(2)
N2 Si1 N1 68.65(10)
N2 Si1 C2 100.89(11)
N1 Si1 C2 98.57(12)
N2 Si1 Ni1 127.44(8)
N1 Si1 Ni1 123.50(8)
C2 Si1 Ni1 123.32(8)
N2 Si1 C31 34.49(9)
N1 Si1 C31 34.24(9)
C2 Si1 C31 103.52(10)
Ni1 Si1 C31 132.88(7)
C16 N3 C27 130.1(2)
C16 N3 Si2 92.03(16)
C27 N3 Si2 137.58(18)
C4 C3 C2 121.5(3)
C16 N4 C23 132.4(2)
C16 N4 Si2 92.39(15)
C23 N4 Si2 134.44(17)
C5 C4 C3 120.8(3)
C4 C5 C6 120.3(3)
C1 C6 C5 116.9(3)
C1 C6 C7 117.6(2)
C5 C6 C7 125.5(3)
C8 C7 C6 106.7(2)
C8 C7 C15 111.4(2)
C6 C7 C15 112.1(3)
C8 C7 C14 108.7(3)
C6 C7 C14 109.0(2)
C15 C7 C14 108.8(3)
C13 C8 C9 116.9(2)
C13 C8 C7 125.5(2)
C9 C8 C7 117.6(2)
O1 C9 C10 116.9(2)
O1 C9 C8 118.0(2)
C10 C9 C8 125.1(2)
C9 C10 C11 115.4(2)
C9 C10 Si2 120.34(18)
C11 C10 Si2 124.2(2)
C12 C11 C10 121.4(3)
C13 C12 C11 120.6(2)
C12 C13 C8 120.6(3)
N4 C16 N3 106.7(2)
N4 C16 C17 125.9(2)
N3 C16 C17 127.4(2)
N4 C16 Si2 53.47(12)
N3 C16 Si2 53.45(12)
C17 C16 Si2 173.32(18)
C18 C17 C22 119.3(2)
C18 C17 C16 119.6(2)
C22 C17 C16 121.1(2)
C19 C18 C17 120.2(3)
C20 C19 C18 120.3(3)
C19 C20 C21 119.9(3)
C20 C21 C22 120.3(3)
C21 C22 C17 120.0(3)
N4 C23 C25 106.1(2)
N4 C23 C26 113.3(2)
C25 C23 C26 108.1(3)
N4 C23 C24 108.7(2)
C25 C23 C24 110.1(3)
C26 C23 C24 110.4(2)
N3 C27 C29 111.5(2)
N3 C27 C30 111.7(3)
C29 C27 C30 109.1(4)
N3 C27 C28 106.3(2)
C29 C27 C28 109.8(4)
C30 C27 C28 108.4(4)
N1 C31 N2 106.7(2)
N1 C31 C32 126.2(2)
N2 C31 C32 127.1(2)
N1 C31 Si1 53.43(13)
N2 C31 Si1 53.40(13)
C32 C31 Si1 175.5(2)
C37 C32 C33 119.5(3)
C37 C32 C31 121.1(3)
C33 C32 C31 119.4(3)
C34 C33 C32 120.3(4)
C35 C34 C33 120.2(4)
C34 C35 C36 120.3(3)
C35 C36 C37 119.7(4)
C32 C37 C36 119.9(3)
N2 C38 C39 106.1(2)
N2 C38 C41 110.6(3)
C39 C38 C41 109.3(3)
N2 C38 C40 112.0(3)
C39 C38 C40 110.1(3)
C41 C38 C40 108.7(3)
C45A C42 C44B 125.2(9)
C45A C42 N1 111.7(6)
C44B C42 N1 115.5(5)
C45A C42 C43B 72.8(10)
C44B C42 C43B 118.0(6)
N1 C42 C43B 105.0(5)
C45A C42 C44A 112.9(11)
C44B C42 C44A 26.3(5)
N1 C42 C44A 107.4(5)
C43B C42 C44A 141.4(6)
C45A C42 C45B 33.8(10)
C44B C42 C45B 107.3(6)
N1 C42 C45B 103.2(4)
C43B C42 C45B 106.6(5)
C44A C42 C45B 85.9(7)
C45A C42 C43A 108.9(9)
C44B C42 C43A 75.8(6)
N1 C42 C43A 113.8(4)
C43B C42 C43A 44.7(5)
C44A C42 C43A 101.9(6)
C45B C42 C43A 137.3(5)

loop_
_geom_bond_atom_site_label_1
_geom_bond_atom_site_label_2
_geom_bond_distance
Ni1 P1 2.1230(9)
Ni1 Si2 2.1469(8)
Ni1 Si1 2.1667(8)
P1 C48 1.817(4)
P1 C47 1.821(3)
P1 C46 1.836(5)
O1 C1 1.384(3)
O1 C9 1.385(3)
N1 C31 1.323(3)
N1 C42 1.466(4)
N1 Si1 1.889(2)
C1 C6 1.388(4)
C1 C2 1.391(4)
Si2 N3 1.893(2)
Si2 N4 1.894(2)
Si2 C10 1.916(3)
Si2 C16 2.355(2)
N2 C31 1.331(3)
N2 C38 1.486(3)
N2 Si1 1.888(2)
C2 C3 1.399(4)
C2 Si1 1.927(3)
Si1 C31 2.350(3)
N3 C16 1.336(3)
N3 C27 1.486(3)
C3 C4 1.384(5)
N4 C16 1.323(3)
N4 C23 1.474(3)
C4 C5 1.380(4)
C5 C6 1.388(4)
C6 C7 1.527(4)
C7 C8 1.520(4)
C7 C15 1.534(4)
C7 C14 1.535(4)
C8 C13 1.387(4)
C8 C9 1.393(4)
C9 C10 1.386(4)
C10 C11 1.399(4)
C11 C12 1.388(4)
C12 C13 1.379(4)
C16 C17 1.493(3)
C17 C18 1.386(4)
C17 C22 1.388(4)
C18 C19 1.385(4)
C19 C20 1.375(4)
C20 C21 1.378(4)
C21 C22 1.386(4)
C23 C25 1.525(4)
C23 C26 1.527(4)
C23 C24 1.531(4)
C27 C29 1.493(5)
C27 C30 1.501(4)
C27 C28 1.506(5)
C31 C32 1.494(4)
C32 C37 1.378(4)
C32 C33 1.389(4)
C33 C34 1.378(5)
C34 C35 1.369(7)
C35 C36 1.380(7)
C36 C37 1.398(5)
C38 C39 1.514(4)
C38 C41 1.521(4)
C38 C40 1.525(5)
C42 C45A 1.438(14)
C42 C44B 1.442(12)
C42 C43B 1.500(10)
C42 C44A 1.562(14)
C42 C45B 1.599(10)
C42 C43A 1.616(11)
